data_7002799
loop_
_publ_author_name
'Liu, Yen-Shen'
'Tang, Ming-Feng'
'Lii, Kwang-Hwa'

_publ_section_title
;
 Rare earth metal squarates incorporating ethylene glycol ligand with a
 three-dimensional framework structure: RE(C4O4)1.5(C2H6O2) (RE = Y,
 La--Nd, Sm--Lu)
;
_journal_issue 44
_journal_name_full 'Dalton Transactions'
_journal_page_first 9781
_journal_page_last 9786
_journal_paper_doi 10.1039/b911962k
_journal_year 2009
_chemical_formula_moiety Gd(C4O4)1.5(C2H6O2)
_chemical_formula_sum 'C8 H6 Gd O8'
_chemical_formula_weight 387.38
_chemical_name_systematic
;
?
;
_space_group_IT_number 15
_symmetry_cell_setting monoclinic
_symmetry_space_group_name_Hall '-C 2yc'
_symmetry_space_group_name_H-M 'C 1 2/c 1'
_atom_sites_solution_hydrogens difmap
_atom_sites_solution_primary direct
_atom_sites_solution_secondary difmap
_audit_creation_method SHELXL-97
_cell_angle_alpha 90.00
_cell_angle_beta 99.143(3)
_cell_angle_gamma 90.00
_cell_formula_units_Z 8
_cell_length_a 12.8545(6)
_cell_length_b 12.1603(6)
_cell_length_c 12.6281(6)
_cell_measurement_temperature 296(2)
_cell_volume 1948.88(16)
_computing_cell_refinement 'Bruker SHELXTL'
_computing_data_collection 'Bruker SHELXTL'
_computing_data_reduction 'Bruker SHELXTL'
_computing_molecular_graphics Diamond
_computing_structure_refinement 'SHELXL-97 (Sheldrick, 1997)'
_computing_structure_solution 'SHELXS-97 (Sheldrick, 1990)'
_diffrn_ambient_temperature 296(2)
_diffrn_measured_fraction_theta_full 0.999
_diffrn_measured_fraction_theta_max 0.999
_diffrn_measurement_device_type 'CCD area detector'
_diffrn_measurement_method 'phi and omega scans'
_diffrn_radiation_monochromator graphite
_diffrn_radiation_source 'fine-focus sealed tube'
_diffrn_radiation_type MoK\a
_diffrn_radiation_wavelength 0.71073
_diffrn_reflns_av_R_equivalents 0.0520
_diffrn_reflns_av_sigmaI/netI 0.0405
_diffrn_reflns_limit_h_max 17
_diffrn_reflns_limit_h_min -17
_diffrn_reflns_limit_k_max 16
_diffrn_reflns_limit_k_min -16
_diffrn_reflns_limit_l_max 16
_diffrn_reflns_limit_l_min -16
_diffrn_reflns_number 14517
_diffrn_reflns_theta_full 28.34
_diffrn_reflns_theta_max 28.34
_diffrn_reflns_theta_min 2.32
_exptl_absorpt_coefficient_mu 6.837
_exptl_absorpt_correction_T_max 0.7457
_exptl_absorpt_correction_T_min 0.6793
_exptl_absorpt_correction_type empirical
_exptl_crystal_colour colorless
_exptl_crystal_density_diffrn 2.641
_exptl_crystal_density_method 'not measured'
_exptl_crystal_description pillar-like
_exptl_crystal_F_000 1456
_exptl_crystal_size_max 0.10
_exptl_crystal_size_mid 0.05
_exptl_crystal_size_min 0.05
_refine_diff_density_max 0.797
_refine_diff_density_min -0.681
_refine_diff_density_rms 0.167
_refine_ls_extinction_coef 0.00044(4)
_refine_ls_extinction_expression Fc^*^=kFc[1+0.001xFc^2^\l^3^/sin(2\q)]^-1/4^
_refine_ls_extinction_method SHELXL
_refine_ls_goodness_of_fit_ref 1.017
_refine_ls_hydrogen_treatment mixed
_refine_ls_matrix_type full
_refine_ls_number_parameters 179
_refine_ls_number_reflns 2437
_refine_ls_number_restraints 0
_refine_ls_restrained_S_all 1.017
_refine_ls_R_factor_all 0.0352
_refine_ls_R_factor_gt 0.0240
_refine_ls_shift/su_max 0.001
_refine_ls_shift/su_mean 0.000
_refine_ls_structure_factor_coef Fsqd
_refine_ls_weighting_details 'calc w=1/[\s^2^(Fo^2^)+(0.0179P)^2^+1.6918P] where P=(Fo^2^+2Fc^2^)/3'
_refine_ls_weighting_scheme calc
_refine_ls_wR_factor_gt 0.0445
_refine_ls_wR_factor_ref 0.0479
_reflns_number_gt 1980
_reflns_number_total 2437
_reflns_threshold_expression >2sigma(I)
_cod_data_source_file b911962k.txt
_cod_data_source_block GdSqEg
_cod_original_sg_symbol_H-M C2/c
_cod_database_code 7002799

loop_
_symmetry_equiv_pos_as_xyz
'x, y, z'
'-x, y, -z+1/2'
'x+1/2, y+1/2, z'
'-x+1/2, y+1/2, -z+1/2'
'-x, -y, -z'
'x, -y, z-1/2'
'-x+1/2, -y+1/2, -z'
'x+1/2, -y+1/2, z-1/2'

loop_
_atom_site_label
_atom_site_type_symbol
_atom_site_fract_x
_atom_site_fract_y
_atom_site_fract_z
_atom_site_U_iso_or_equiv
_atom_site_adp_type
_atom_site_occupancy
_atom_site_symmetry_multiplicity
_atom_site_calc_flag
_atom_site_refinement_flags
_atom_site_disorder_assembly
_atom_site_disorder_group
Gd1 Gd 0.273488(14) 0.463300(15) 0.222484(14) 0.01095(7) Uani 1 1 d . . .
O1 O 0.2389(2) 0.4088(2) 0.4016(2) 0.0174(6) Uani 1 1 d . . .
O2 O 0.2073(2) 0.1476(2) 0.3463(2) 0.0190(6) Uani 1 1 d . . .
O3 O 0.3716(2) 0.4306(2) 0.0865(2) 0.0264(7) Uani 1 1 d . . .
O4 O 0.5969(2) 0.5527(2) 0.1594(2) 0.0205(6) Uani 1 1 d . . .
O5 O 0.3797(2) 0.3137(2) 0.2776(2) 0.0275(7) Uani 1 1 d . . .
O6 O 0.3755(2) 0.0505(2) 0.2427(2) 0.0277(7) Uani 1 1 d . . .
O7 O 0.1496(2) 0.4648(3) 0.0476(2) 0.0263(7) Uani 1 1 d . . .
O8 O 0.1575(3) 0.3068(3) 0.1876(3) 0.0346(9) Uani 1 1 d . . .
C1 C 0.2456(3) 0.3211(3) 0.4546(3) 0.0142(8) Uani 1 1 d . . .
C2 C 0.2320(3) 0.2035(3) 0.4310(3) 0.0132(8) Uani 1 1 d . . .
C3 C 0.4423(3) 0.4693(3) 0.0400(3) 0.0164(8) Uani 1 1 d . . .
C4 C 0.5435(3) 0.5224(3) 0.0723(3) 0.0158(8) Uani 1 1 d . . .
C5 C 0.4445(3) 0.2439(3) 0.2582(3) 0.0147(8) Uani 1 1 d . . .
C6 C 0.4436(3) 0.1244(3) 0.2509(3) 0.0135(8) Uani 1 1 d . . .
C7 C 0.0866(4) 0.3697(5) 0.0163(4) 0.0359(12) Uani 1 1 d . . .
C8 C 0.0598(4) 0.3190(5) 0.1161(4) 0.0358(12) Uani 1 1 d . . .
H7A H 0.134(4) 0.304(4) -0.012(4) 0.057(17) Uiso 1 1 d . . .
H7B H 0.018(4) 0.392(4) -0.029(4) 0.044(15) Uiso 1 1 d . . .
H8A H 0.014(5) 0.376(5) 0.148(5) 0.09(2) Uiso 1 1 d . . .
H8B H 0.022(4) 0.244(4) 0.102(4) 0.038(14) Uiso 1 1 d . . .
H7O H 0.177(4) 0.484(4) -0.001(4) 0.029(14) Uiso 1 1 d . . .
H8O H 0.160(4) 0.259(4) 0.216(4) 0.026(16) Uiso 1 1 d . . .

loop_
_atom_site_aniso_label
_atom_site_aniso_U_11
_atom_site_aniso_U_22
_atom_site_aniso_U_33
_atom_site_aniso_U_23
_atom_site_aniso_U_13
_atom_site_aniso_U_12
Gd1 0.01185(10) 0.01091(10) 0.01040(10) 0.00132(8) 0.00274(7) 0.00189(8)
O1 0.0279(15) 0.0126(14) 0.0126(14) 0.0042(12) 0.0054(12) 0.0022(12)
O2 0.0302(16) 0.0128(14) 0.0133(15) 0.0001(12) 0.0010(12) -0.0008(12)
O3 0.0271(16) 0.0322(18) 0.0240(17) -0.0012(14) 0.0169(14) -0.0055(14)
O4 0.0195(15) 0.0260(17) 0.0141(15) 0.0001(13) -0.0029(12) 0.0059(13)
O5 0.0263(16) 0.0191(16) 0.040(2) 0.0079(15) 0.0149(15) 0.0106(13)
O6 0.0231(16) 0.0275(18) 0.0351(18) -0.0053(15) 0.0128(14) -0.0102(14)
O7 0.0295(17) 0.0311(19) 0.0182(17) 0.0041(15) 0.0035(14) -0.0068(15)
O8 0.046(2) 0.0180(19) 0.034(2) 0.0144(17) -0.0105(17) -0.0123(16)
C1 0.0135(19) 0.016(2) 0.014(2) 0.0013(17) 0.0025(16) -0.0002(16)
C2 0.0129(18) 0.015(2) 0.0109(19) -0.0008(16) 0.0000(15) -0.0011(15)
C3 0.0154(19) 0.020(2) 0.015(2) -0.0015(17) 0.0054(16) 0.0034(17)
C4 0.0156(19) 0.020(2) 0.0110(19) -0.0004(17) -0.0013(16) 0.0072(16)
C5 0.017(2) 0.0115(19) 0.015(2) 0.0032(16) 0.0027(17) 0.0030(16)
C6 0.0145(19) 0.016(2) 0.0107(19) 0.0011(16) 0.0038(15) -0.0028(16)
C7 0.038(3) 0.042(3) 0.023(3) 0.000(2) -0.010(2) -0.008(3)
C8 0.031(3) 0.032(3) 0.040(3) 0.005(3) -0.007(2) -0.013(2)

loop_
_atom_type_symbol
_atom_type_description
_atom_type_scat_dispersion_real
_atom_type_scat_dispersion_imag
_atom_type_scat_source
C C 0.0033 0.0016 'International Tables Vol C Tables 4.2.6.8 and 6.1.1.4'
H H 0.0000 0.0000 'International Tables Vol C Tables 4.2.6.8 and 6.1.1.4'
O O 0.0106 0.0060 'International Tables Vol C Tables 4.2.6.8 and 6.1.1.4'
Gd Gd -0.1653 3.9035 'International Tables Vol C Tables 4.2.6.8 and 6.1.1.4'

loop_
_geom_angle_atom_site_label_1
_geom_angle_atom_site_label_2
_geom_angle_atom_site_label_3
_geom_angle
_geom_angle_site_symmetry_1
_geom_angle_site_symmetry_3
_geom_angle_publ_flag
O6 Gd1 O5 140.98(10) 4 . ?
O6 Gd1 O3 142.21(11) 4 . ?
O5 Gd1 O3 73.96(10) . . ?
O6 Gd1 O4 101.33(10) 4 2_655 ?
O5 Gd1 O4 81.15(11) . 2_655 ?
O3 Gd1 O4 97.85(10) . 2_655 ?
O6 Gd1 O8 83.62(12) 4 . ?
O5 Gd1 O8 75.70(12) . . ?
O3 Gd1 O8 97.04(12) . . ?
O4 Gd1 O8 147.70(11) 2_655 . ?
O6 Gd1 O2 77.14(10) 4 4 ?
O5 Gd1 O2 138.06(10) . 4 ?
O3 Gd1 O2 78.20(10) . 4 ?
O4 Gd1 O2 72.23(9) 2_655 4 ?
O8 Gd1 O2 139.15(11) . 4 ?
O6 Gd1 O1 70.75(10) 4 . ?
O5 Gd1 O1 72.32(9) . . ?
O3 Gd1 O1 146.25(10) . . ?
O4 Gd1 O1 75.63(9) 2_655 . ?
O8 Gd1 O1 76.07(11) . . ?
O2 Gd1 O1 128.28(9) 4 . ?
O6 Gd1 O7 74.50(11) 4 . ?
O5 Gd1 O7 122.13(11) . . ?
O3 Gd1 O7 72.16(10) . . ?
O4 Gd1 O7 148.46(10) 2_655 . ?
O8 Gd1 O7 63.77(11) . . ?
O2 Gd1 O7 76.42(10) 4 . ?
O1 Gd1 O7 128.91(10) . . ?
C1 O1 Gd1 135.3(2) . . ?
C2 O2 Gd1 140.6(2) . 4_545 ?
C3 O3 Gd1 143.6(3) . . ?
C4 O4 Gd1 131.4(3) . 2_655 ?
C5 O5 Gd1 149.4(3) . . ?
C6 O6 Gd1 156.1(3) . 4_545 ?
C7 O7 Gd1 119.3(3) . . ?
C7 O7 H7O 109(4) . . ?
Gd1 O7 H7O 113(4) . . ?
C8 O8 Gd1 119.2(3) . . ?
C8 O8 H8O 112(4) . . ?
Gd1 O8 H8O 127(4) . . ?
O1 C1 C2 133.5(4) . 7_556 ?
O1 C1 C2 136.5(4) . . ?
C2 C1 C2 90.0(3) 7_556 . ?
O2 C2 C1 135.3(4) . 7_556 ?
O2 C2 C1 134.7(4) . . ?
C1 C2 C1 90.0(3) 7_556 . ?
O3 C3 C4 136.2(4) . . ?
O3 C3 C4 134.0(4) . 5_665 ?
C4 C3 C4 89.9(3) . 5_665 ?
O4 C4 C3 135.9(4) . . ?
O4 C4 C3 134.0(4) . 5_665 ?
C3 C4 C3 90.1(3) . 5_665 ?
O5 C5 C6 134.1(3) . . ?
O5 C5 C5 136.3(2) . 2_655 ?
C6 C5 C5 89.37(19) . 2_655 ?
O6 C6 C6 133.4(2) . 2_655 ?
O6 C6 C5 136.3(3) . . ?
C6 C6 C5 90.18(19) 2_655 . ?
O7 C7 C8 107.3(4) . . ?
O7 C7 H7A 111(3) . . ?
C8 C7 H7A 101(3) . . ?
O7 C7 H7B 110(3) . . ?
C8 C7 H7B 107(3) . . ?
H7A C7 H7B 120(4) . . ?
O8 C8 C7 106.2(4) . . ?
O8 C8 H8A 108(4) . . ?
C7 C8 H8A 106(4) . . ?
O8 C8 H8B 111(3) . . ?
C7 C8 H8B 112(3) . . ?
H8A C8 H8B 112(4) . . ?

loop_
_geom_bond_atom_site_label_1
_geom_bond_atom_site_label_2
_geom_bond_distance
_geom_bond_site_symmetry_2
_geom_bond_publ_flag
Gd1 O6 2.291(3) 4 ?
Gd1 O5 2.314(3) . ?
Gd1 O3 2.321(3) . ?
Gd1 O4 2.322(3) 2_655 ?
Gd1 O8 2.414(3) . ?
Gd1 O2 2.430(3) 4 ?
Gd1 O1 2.464(2) . ?
Gd1 O7 2.509(3) . ?
O1 C1 1.255(4) . ?
O2 C2 1.264(4) . ?
O2 Gd1 2.430(3) 4_545 ?
O3 C3 1.250(4) . ?
O4 C4 1.256(5) . ?
O4 Gd1 2.322(3) 2_655 ?
O5 C5 1.242(4) . ?
O6 C6 1.248(4) . ?
O6 Gd1 2.291(3) 4_545 ?
O7 C7 1.431(6) . ?
O7 H7O 0.79(4) . ?
O8 C8 1.434(6) . ?
O8 H8O 0.68(5) . ?
C1 C2 1.459(5) 7_556 ?
C1 C2 1.465(5) . ?
C2 C1 1.459(5) 7_556 ?
C3 C4 1.451(5) . ?
C3 C4 1.461(5) 5_665 ?
C4 C3 1.461(5) 5_665 ?
C5 C6 1.456(5) . ?
C5 C5 1.473(7) 2_655 ?
C6 C6 1.453(7) 2_655 ?
C7 C8 1.491(7) . ?
C7 H7A 1.09(5) . ?
C7 H7B 1.01(5) . ?
C8 H8A 1.03(6) . ?
C8 H8B 1.03(5) . ?
